data_4025186
loop_
_publ_author_name
'Motohiro Akazome'
'Ai Doba'
'Shoji Matsumoto'
'Katsuyuki Ogura'

_publ_section_title
;
 Predominant (S)-Enantioselective Inclusion of Aryl Methyl Sulfoxides by
 (S)-Isoleucyl-(S)-phenylglycines
;
_journal_name_full 'Journal of Organic Chemistry'
_journal_page_first 660
_journal_page_last 665
_journal_paper_doi 10.1021/jo902197k
_journal_volume 75
_journal_year 2010
_chemical_formula_sum 'C21 H28 N2 O4 S'
_chemical_formula_weight 404.51
_chemical_name_systematic
;
 ?
;
_space_group_IT_number 19
_symmetry_cell_setting orthorhombic
_symmetry_space_group_name_Hall 'P 2ac 2ab'
_symmetry_space_group_name_H-M 'P 21 21 21'
_atom_sites_solution_hydrogens geom
_atom_sites_solution_primary direct
_atom_sites_solution_secondary difmap
_audit_creation_method SHELXL-97
_cell_angle_alpha 90.00
_cell_angle_beta 90.00
_cell_angle_gamma 90.00
_cell_formula_units_Z 4
_cell_length_a 5.683(2)
_cell_length_b 16.352(6)
_cell_length_c 22.299(9)
_cell_measurement_reflns_used 1015
_cell_measurement_temperature 173
_cell_measurement_theta_max 18.62
_cell_measurement_theta_min 3.01
_cell_volume 2072.2(13)
_computing_cell_refinement 'Bruker SMART'
_computing_data_collection 'Bruker SMART'
_computing_data_reduction 'Bruker SAINT'
_computing_molecular_graphics 'Bruker SHELXTL'
_computing_publication_material 'Bruker SHELXTL'
_computing_structure_refinement 'SHELXL-97 (Sheldrick, 1997)'
_computing_structure_solution 'SHELXS-97 (Sheldrick, 1990)'
_diffrn_ambient_temperature 173
_diffrn_detector_area_resol_mean 8.333
_diffrn_measured_fraction_theta_full 0.998
_diffrn_measured_fraction_theta_max 0.998
_diffrn_measurement_device_type 'CCD area detector'
_diffrn_measurement_method 'phi and omega scans'
_diffrn_radiation_monochromator graphite
_diffrn_radiation_source 'fine-focus sealed tube'
_diffrn_radiation_type MoK\a
_diffrn_radiation_wavelength 0.71073
_diffrn_reflns_av_R_equivalents 0.0662
_diffrn_reflns_av_sigmaI/netI 0.0791
_diffrn_reflns_limit_h_max 5
_diffrn_reflns_limit_h_min -5
_diffrn_reflns_limit_k_max 16
_diffrn_reflns_limit_k_min -16
_diffrn_reflns_limit_l_max 21
_diffrn_reflns_limit_l_min -22
_diffrn_reflns_number 7004
_diffrn_reflns_theta_full 21.39
_diffrn_reflns_theta_max 21.39
_diffrn_reflns_theta_min 1.54
_exptl_absorpt_coefficient_mu 0.185
_exptl_absorpt_correction_T_max 0.9945
_exptl_absorpt_correction_T_min 0.9262
_exptl_absorpt_correction_type empirical
_exptl_absorpt_process_details
;
SADABS Sheldrick 1996
;
_exptl_crystal_colour colourless
_exptl_crystal_density_diffrn 1.297
_exptl_crystal_density_meas 0
_exptl_crystal_density_method 'not measured'
_exptl_crystal_description prism
_exptl_crystal_F_000 864
_exptl_crystal_size_max 0.42
_exptl_crystal_size_mid 0.05
_exptl_crystal_size_min 0.03
_refine_diff_density_max 0.197
_refine_diff_density_min -0.264
_refine_diff_density_rms 0.047
_refine_ls_abs_structure_details 'Flack H D (1983), Acta Cryst. A39, 876-881'
_refine_ls_abs_structure_Flack 0.11(15)
_refine_ls_extinction_coef 0.0022(7)
_refine_ls_extinction_expression Fc^*^=kFc[1+0.001xFc^2^\l^3^/sin(2\q)]^-1/4^
_refine_ls_extinction_method SHELXL
_refine_ls_goodness_of_fit_ref 1.052
_refine_ls_hydrogen_treatment constr
_refine_ls_matrix_type full
_refine_ls_number_parameters 258
_refine_ls_number_reflns 2337
_refine_ls_number_restraints 0
_refine_ls_restrained_S_all 1.052
_refine_ls_R_factor_all 0.0696
_refine_ls_R_factor_gt 0.0464
_refine_ls_shift/su_max 0.000
_refine_ls_shift/su_mean 0.000
_refine_ls_structure_factor_coef Fsqd
_refine_ls_weighting_details 'calc w=1/[\s^2^(Fo^2^)+(0.0293P)^2^+0.8037P] where P=(Fo^2^+2Fc^2^)/3'
_refine_ls_weighting_scheme calc
_refine_ls_wR_factor_gt 0.0920
_refine_ls_wR_factor_ref 0.1016
_reflns_number_gt 1848
_reflns_number_total 2337
_reflns_threshold_expression >2sigma(I)
_cod_data_source_file jo902197k_si_002.cif
_cod_data_source_block akaz061p212121
_cod_depositor_comments
;
The following automatic conversions were performed:

'_symmetry_cell_setting' value 'Orthorhombic' changed to
'orthorhombic' according to the built-in table from CIF Core
dictionary named 'cif_core.dic' version 2.4.1 from 2010-06-29.

Automatic conversion script
Id: cif_fix_values 1646 2011-03-28 12:23:43Z adriana 
;
_cod_original_cell_volume 2072.3(14)
_cod_database_code 4025186

loop_
_symmetry_equiv_pos_as_xyz
'x, y, z'
'-x+1/2, -y, z+1/2'
'-x, y+1/2, -z+1/2'
'x+1/2, -y+1/2, -z'

loop_
_atom_site_label
_atom_site_type_symbol
_atom_site_fract_x
_atom_site_fract_y
_atom_site_fract_z
_atom_site_U_iso_or_equiv
_atom_site_adp_type
_atom_site_occupancy
_atom_site_symmetry_multiplicity
_atom_site_calc_flag
_atom_site_refinement_flags
_atom_site_disorder_assembly
_atom_site_disorder_group
C1 C 0.8520(8) 0.4300(2) 0.24903(19) 0.0191(11) Uani 1 1 d . . .
H1 H 1.0129 0.4423 0.2647 0.023 Uiso 1 1 calc R . .
C2 C 0.6917(9) 0.5026(3) 0.2630(2) 0.0212(12) Uani 1 1 d . . .
C3 C 0.6561(8) 0.6512(2) 0.26949(19) 0.0212(11) Uani 1 1 d . . .
H3 H 0.5042 0.6482 0.2470 0.025 Uiso 1 1 calc R . .
C4 C 0.8022(9) 0.7246(3) 0.2454(2) 0.0194(12) Uani 1 1 d . . .
C5 C 0.8715(8) 0.4109(2) 0.18184(18) 0.0193(11) Uani 1 1 d . . .
H5 H 0.9458 0.3557 0.1780 0.023 Uiso 1 1 calc R . .
C6 C 1.0351(9) 0.4726(3) 0.1509(2) 0.0275(13) Uani 1 1 d . . .
H6A H 0.9582 0.5269 0.1505 0.033 Uiso 1 1 calc R . .
H6B H 1.1823 0.4774 0.1743 0.033 Uiso 1 1 calc R . .
C7 C 1.0959(9) 0.4480(3) 0.0864(2) 0.0404(14) Uani 1 1 d . . .
H7A H 1.1677 0.3935 0.0863 0.061 Uiso 1 1 calc R . .
H7B H 1.2068 0.4876 0.0694 0.061 Uiso 1 1 calc R . .
H7C H 0.9521 0.4471 0.0621 0.061 Uiso 1 1 calc R . .
C8 C 0.6333(9) 0.4067(3) 0.1514(2) 0.0288(13) Uani 1 1 d . . .
H8A H 0.5293 0.3705 0.1743 0.043 Uiso 1 1 calc R . .
H8B H 0.6523 0.3854 0.1106 0.043 Uiso 1 1 calc R . .
H8C H 0.5644 0.4616 0.1497 0.043 Uiso 1 1 calc R . .
C9 C 0.6040(9) 0.6627(3) 0.33568(19) 0.0201(12) Uani 1 1 d . . .
C10 C 0.7621(9) 0.6406(3) 0.3791(2) 0.0323(14) Uani 1 1 d . . .
H10 H 0.9064 0.6158 0.3677 0.039 Uiso 1 1 calc R . .
C11 C 0.7154(10) 0.6537(3) 0.4392(2) 0.0410(16) Uani 1 1 d . . .
H11 H 0.8283 0.6390 0.4687 0.049 Uiso 1 1 calc R . .
C12 C 0.5052(10) 0.6883(3) 0.4560(2) 0.0341(14) Uani 1 1 d . . .
H12 H 0.4715 0.6969 0.4973 0.041 Uiso 1 1 calc R . .
C13 C 0.3436(10) 0.7104(3) 0.4131(2) 0.0355(13) Uani 1 1 d . . .
H13 H 0.1986 0.7347 0.4246 0.043 Uiso 1 1 calc R . .
C14 C 0.3930(9) 0.6970(3) 0.3529(2) 0.0258(12) Uani 1 1 d . . .
H14 H 0.2803 0.7116 0.3233 0.031 Uiso 1 1 calc R . .
C15 C 0.3036(10) 0.4835(3) 0.4144(2) 0.0497(17) Uani 1 1 d . . .
H15A H 0.3197 0.5059 0.3739 0.075 Uiso 1 1 calc R . .
H15B H 0.4600 0.4725 0.4311 0.075 Uiso 1 1 calc R . .
H15C H 0.2216 0.5232 0.4399 0.075 Uiso 1 1 calc R . .
C16 C 0.1475(9) 0.3681(3) 0.4899(2) 0.0245(12) Uani 1 1 d . . .
C17 C 0.3424(10) 0.3276(3) 0.5128(2) 0.0337(14) Uani 1 1 d . . .
H17 H 0.4696 0.3132 0.4873 0.040 Uiso 1 1 calc R . .
C18 C 0.3496(10) 0.3083(3) 0.5732(2) 0.0363(14) Uani 1 1 d . . .
H18 H 0.4838 0.2815 0.5893 0.044 Uiso 1 1 calc R . .
C19 C 0.1648(11) 0.3274(3) 0.6097(2) 0.0376(14) Uani 1 1 d . . .
H19 H 0.1711 0.3140 0.6511 0.045 Uiso 1 1 calc R . .
C20 C -0.0300(10) 0.3661(3) 0.5867(3) 0.0390(14) Uani 1 1 d . . .
H20 H -0.1582 0.3788 0.6124 0.047 Uiso 1 1 calc R . .
C21 C -0.0415(10) 0.3866(3) 0.5266(2) 0.0343(14) Uani 1 1 d . . .
H21 H -0.1769 0.4129 0.5108 0.041 Uiso 1 1 calc R . .
N1 N 0.7541(6) 0.3583(2) 0.28324(15) 0.0217(10) Uani 1 1 d . . .
H1A H 0.7625 0.3686 0.3233 0.032 Uiso 1 1 calc R . .
H1B H 0.8394 0.3127 0.2745 0.032 Uiso 1 1 calc R . .
H1C H 0.6013 0.3502 0.2726 0.032 Uiso 1 1 calc R . .
N2 N 0.7902(6) 0.5765(2) 0.25856(17) 0.0254(10) Uani 1 1 d . . .
H2 H 0.9399 0.5803 0.2488 0.030 Uiso 1 1 calc R . .
O1 O 0.4836(6) 0.49257(17) 0.27506(13) 0.0294(9) Uani 1 1 d . . .
O2 O 0.6968(6) 0.79101(18) 0.24051(14) 0.0311(9) Uani 1 1 d . . .
O3 O 1.0155(6) 0.71256(17) 0.23476(14) 0.0269(8) Uani 1 1 d . . .
O4 O -0.1120(6) 0.4148(2) 0.39779(14) 0.0427(10) Uani 1 1 d . . .
S1 S 0.1392(3) 0.39104(8) 0.41157(6) 0.0384(4) Uani 1 1 d . . .

loop_
_atom_site_aniso_label
_atom_site_aniso_U_11
_atom_site_aniso_U_22
_atom_site_aniso_U_33
_atom_site_aniso_U_23
_atom_site_aniso_U_13
_atom_site_aniso_U_12
C1 0.016(3) 0.014(3) 0.027(3) 0.004(2) 0.000(3) -0.003(2)
C2 0.028(3) 0.020(3) 0.016(3) 0.002(2) -0.005(3) -0.004(3)
C3 0.020(3) 0.018(3) 0.025(3) -0.001(2) -0.007(2) 0.004(2)
C4 0.024(3) 0.022(3) 0.013(3) -0.002(2) -0.005(2) 0.000(2)
C5 0.023(3) 0.016(3) 0.019(3) 0.002(2) 0.002(3) 0.004(2)
C6 0.032(3) 0.026(3) 0.025(3) -0.002(2) 0.004(3) 0.002(2)
C7 0.038(4) 0.054(4) 0.028(3) -0.003(3) 0.010(3) -0.007(3)
C8 0.030(3) 0.026(3) 0.030(3) 0.005(2) -0.007(3) -0.001(3)
C9 0.024(3) 0.016(3) 0.021(3) 0.002(2) -0.004(3) -0.003(2)
C10 0.038(4) 0.032(3) 0.027(4) -0.003(3) -0.002(3) 0.003(3)
C11 0.040(4) 0.054(4) 0.029(4) 0.005(3) -0.016(3) 0.002(3)
C12 0.047(4) 0.041(4) 0.015(3) -0.003(3) 0.002(3) -0.011(3)
C13 0.041(4) 0.035(3) 0.030(4) -0.003(3) 0.009(3) -0.002(3)
C14 0.024(3) 0.026(3) 0.027(3) 0.006(2) -0.001(3) 0.003(3)
C15 0.065(5) 0.047(4) 0.038(4) 0.011(3) -0.006(4) -0.014(3)
C16 0.022(3) 0.023(3) 0.028(3) -0.001(2) -0.003(3) -0.007(3)
C17 0.033(4) 0.027(3) 0.041(4) -0.004(3) 0.002(3) 0.000(3)
C18 0.041(4) 0.029(3) 0.038(4) 0.005(3) -0.006(3) 0.009(3)
C19 0.054(4) 0.031(3) 0.028(3) 0.000(2) -0.004(3) 0.002(3)
C20 0.046(4) 0.034(3) 0.037(4) -0.006(3) 0.018(3) -0.002(3)
C21 0.032(4) 0.031(3) 0.039(4) 0.002(3) -0.005(3) 0.003(3)
N1 0.023(2) 0.020(2) 0.022(2) -0.0015(17) -0.0023(18) 0.0008(17)
N2 0.025(2) 0.016(2) 0.036(3) -0.0027(18) 0.007(2) -0.002(2)
O1 0.029(2) 0.021(2) 0.038(2) 0.0000(15) 0.0016(19) -0.0069(16)
O2 0.032(2) 0.019(2) 0.043(2) 0.0045(16) 0.0047(19) 0.0036(17)
O3 0.020(2) 0.019(2) 0.041(2) 0.0016(15) 0.0040(18) 0.0012(15)
O4 0.042(2) 0.047(2) 0.039(2) 0.0016(16) -0.012(2) 0.008(2)
S1 0.0493(10) 0.0363(8) 0.0297(8) -0.0014(7) -0.0021(9) 0.0015(7)

loop_
_atom_type_symbol
_atom_type_description
_atom_type_scat_dispersion_real
_atom_type_scat_dispersion_imag
_atom_type_scat_source
C C 0.0033 0.0016 'International Tables Vol C Tables 4.2.6.8 and 6.1.1.4'
H H 0.0000 0.0000 'International Tables Vol C Tables 4.2.6.8 and 6.1.1.4'
N N 0.0061 0.0033 'International Tables Vol C Tables 4.2.6.8 and 6.1.1.4'
O O 0.0106 0.0060 'International Tables Vol C Tables 4.2.6.8 and 6.1.1.4'
S S 0.1246 0.1234 'International Tables Vol C Tables 4.2.6.8 and 6.1.1.4'

loop_
_geom_angle_atom_site_label_1
_geom_angle_atom_site_label_2
_geom_angle_atom_site_label_3
_geom_angle
_geom_angle_site_symmetry_1
_geom_angle_site_symmetry_3
_geom_angle_publ_flag
N1 C1 C2 106.3(4) . . ?
N1 C1 C5 111.3(3) . . ?
C2 C1 C5 113.6(4) . . ?
N1 C1 H1 108.5 . . ?
C2 C1 H1 108.5 . . ?
C5 C1 H1 108.5 . . ?
O1 C2 N2 122.8(4) . . ?
O1 C2 C1 121.1(4) . . ?
N2 C2 C1 116.0(4) . . ?
N2 C3 C9 111.6(3) . . ?
N2 C3 C4 108.0(4) . . ?
C9 C3 C4 110.2(4) . . ?
N2 C3 H3 109.0 . . ?
C9 C3 H3 109.0 . . ?
C4 C3 H3 109.0 . . ?
O2 C4 O3 125.9(4) . . ?
O2 C4 C3 116.5(4) . . ?
O3 C4 C3 117.5(4) . . ?
C8 C5 C1 112.4(4) . . ?
C8 C5 C6 111.7(3) . . ?
C1 C5 C6 110.4(4) . . ?
C8 C5 H5 107.3 . . ?
C1 C5 H5 107.3 . . ?
C6 C5 H5 107.3 . . ?
C7 C6 C5 112.7(4) . . ?
C7 C6 H6A 109.1 . . ?
C5 C6 H6A 109.1 . . ?
C7 C6 H6B 109.1 . . ?
C5 C6 H6B 109.1 . . ?
H6A C6 H6B 107.8 . . ?
C6 C7 H7A 109.5 . . ?
C6 C7 H7B 109.5 . . ?
H7A C7 H7B 109.5 . . ?
C6 C7 H7C 109.5 . . ?
H7A C7 H7C 109.5 . . ?
H7B C7 H7C 109.5 . . ?
C5 C8 H8A 109.5 . . ?
C5 C8 H8B 109.5 . . ?
H8A C8 H8B 109.5 . . ?
C5 C8 H8C 109.5 . . ?
H8A C8 H8C 109.5 . . ?
H8B C8 H8C 109.5 . . ?
C10 C9 C14 118.7(4) . . ?
C10 C9 C3 121.8(4) . . ?
C14 C9 C3 119.4(4) . . ?
C9 C10 C11 121.2(5) . . ?
C9 C10 H10 119.4 . . ?
C11 C10 H10 119.4 . . ?
C12 C11 C10 119.7(5) . . ?
C12 C11 H11 120.1 . . ?
C10 C11 H11 120.1 . . ?
C13 C12 C11 119.9(5) . . ?
C13 C12 H12 120.1 . . ?
C11 C12 H12 120.1 . . ?
C12 C13 C14 119.8(5) . . ?
C12 C13 H13 120.1 . . ?
C14 C13 H13 120.1 . . ?
C9 C14 C13 120.6(5) . . ?
C9 C14 H14 119.7 . . ?
C13 C14 H14 119.7 . . ?
S1 C15 H15A 109.5 . . ?
S1 C15 H15B 109.5 . . ?
H15A C15 H15B 109.5 . . ?
S1 C15 H15C 109.5 . . ?
H15A C15 H15C 109.5 . . ?
H15B C15 H15C 109.5 . . ?
C21 C16 C17 120.4(4) . . ?
C21 C16 S1 120.8(4) . . ?
C17 C16 S1 118.7(4) . . ?
C18 C17 C16 119.4(5) . . ?
C18 C17 H17 120.3 . . ?
C16 C17 H17 120.3 . . ?
C19 C18 C17 120.3(5) . . ?
C19 C18 H18 119.8 . . ?
C17 C18 H18 119.8 . . ?
C18 C19 C20 120.2(5) . . ?
C18 C19 H19 119.9 . . ?
C20 C19 H19 119.9 . . ?
C19 C20 C21 120.7(5) . . ?
C19 C20 H20 119.7 . . ?
C21 C20 H20 119.7 . . ?
C16 C21 C20 118.9(5) . . ?
C16 C21 H21 120.5 . . ?
C20 C21 H21 120.5 . . ?
C1 N1 H1A 109.5 . . ?
C1 N1 H1B 109.5 . . ?
H1A N1 H1B 109.5 . . ?
C1 N1 H1C 109.5 . . ?
H1A N1 H1C 109.5 . . ?
H1B N1 H1C 109.5 . . ?
C2 N2 C3 121.7(4) . . ?
C2 N2 H2 119.1 . . ?
C3 N2 H2 119.1 . . ?
O4 S1 C15 106.5(2) . . ?
O4 S1 C16 106.1(2) . . ?
C15 S1 C16 97.5(2) . . ?

loop_
_geom_bond_atom_site_label_1
_geom_bond_atom_site_label_2
_geom_bond_distance
_geom_bond_site_symmetry_2
_geom_bond_publ_flag
C1 N1 1.505(5) . ?
C1 C2 1.528(6) . ?
C1 C5 1.534(6) . ?
C1 H1 1.0000 . ?
C2 O1 1.224(5) . ?
C2 N2 1.336(5) . ?
C3 N2 1.460(5) . ?
C3 C9 1.517(6) . ?
C3 C4 1.554(6) . ?
C3 H3 1.0000 . ?
C4 O2 1.245(5) . ?
C4 O3 1.251(5) . ?
C5 C8 1.515(6) . ?
C5 C6 1.536(6) . ?
C5 H5 1.0000 . ?
C6 C7 1.533(6) . ?
C6 H6A 0.9900 . ?
C6 H6B 0.9900 . ?
C7 H7A 0.9800 . ?
C7 H7B 0.9800 . ?
C7 H7C 0.9800 . ?
C8 H8A 0.9800 . ?
C8 H8B 0.9800 . ?
C8 H8C 0.9800 . ?
C9 C10 1.369(6) . ?
C9 C14 1.378(6) . ?
C10 C11 1.382(7) . ?
C10 H10 0.9500 . ?
C11 C12 1.374(7) . ?
C11 H11 0.9500 . ?
C12 C13 1.375(7) . ?
C12 H12 0.9500 . ?
C13 C14 1.388(6) . ?
C13 H13 0.9500 . ?
C14 H14 0.9500 . ?
C15 S1 1.779(5) . ?
C15 H15A 0.9800 . ?
C15 H15B 0.9800 . ?
C15 H15C 0.9800 . ?
C16 C21 1.384(7) . ?
C16 C17 1.388(7) . ?
C16 S1 1.787(5) . ?
C17 C18 1.383(6) . ?
C17 H17 0.9500 . ?
C18 C19 1.365(7) . ?
C18 H18 0.9500 . ?
C19 C20 1.374(7) . ?
C19 H19 0.9500 . ?
C20 C21 1.383(6) . ?
C20 H20 0.9500 . ?
C21 H21 0.9500 . ?
N1 H1A 0.9100 . ?
N1 H1B 0.9100 . ?
N1 H1C 0.9100 . ?
N2 H2 0.8800 . ?
O4 S1 1.512(4) . ?

loop_
_geom_torsion_atom_site_label_1
_geom_torsion_atom_site_label_2
_geom_torsion_atom_site_label_3
_geom_torsion_atom_site_label_4
_geom_torsion
_geom_torsion_site_symmetry_1
_geom_torsion_site_symmetry_2
_geom_torsion_site_symmetry_3
_geom_torsion_site_symmetry_4
_geom_torsion_publ_flag
N1 C1 C2 O1 -29.1(6) . . . . ?
C5 C1 C2 O1 93.6(5) . . . . ?
N1 C1 C2 N2 153.8(4) . . . . ?
C5 C1 C2 N2 -83.5(5) . . . . ?
N2 C3 C4 O2 166.7(4) . . . . ?
C9 C3 C4 O2 -71.2(5) . . . . ?
N2 C3 C4 O3 -15.8(5) . . . . ?
C9 C3 C4 O3 106.3(5) . . . . ?
N1 C1 C5 C8 71.3(4) . . . . ?
C2 C1 C5 C8 -48.7(5) . . . . ?
N1 C1 C5 C6 -163.3(4) . . . . ?
C2 C1 C5 C6 76.7(5) . . . . ?
C8 C5 C6 C7 -64.3(5) . . . . ?
C1 C5 C6 C7 169.9(4) . . . . ?
N2 C3 C9 C10 36.0(6) . . . . ?
C4 C3 C9 C10 -83.9(5) . . . . ?
N2 C3 C9 C14 -144.6(4) . . . . ?
C4 C3 C9 C14 95.4(5) . . . . ?
C14 C9 C10 C11 -1.4(7) . . . . ?
C3 C9 C10 C11 177.9(4) . . . . ?
C9 C10 C11 C12 1.2(8) . . . . ?
C10 C11 C12 C13 -0.7(8) . . . . ?
C11 C12 C13 C14 0.5(7) . . . . ?
C10 C9 C14 C13 1.3(7) . . . . ?
C3 C9 C14 C13 -178.1(4) . . . . ?
C12 C13 C14 C9 -0.8(7) . . . . ?
C21 C16 C17 C18 -2.2(7) . . . . ?
S1 C16 C17 C18 -179.0(4) . . . . ?
C16 C17 C18 C19 1.3(7) . . . . ?
C17 C18 C19 C20 0.0(8) . . . . ?
C18 C19 C20 C21 -0.4(8) . . . . ?
C17 C16 C21 C20 1.8(7) . . . . ?
S1 C16 C21 C20 178.5(4) . . . . ?
C19 C20 C21 C16 -0.5(7) . . . . ?
O1 C2 N2 C3 1.7(7) . . . . ?
C1 C2 N2 C3 178.7(4) . . . . ?
C9 C3 N2 C2 72.7(5) . . . . ?
C4 C3 N2 C2 -166.1(4) . . . . ?
C21 C16 S1 O4 -10.6(4) . . . . ?
C17 C16 S1 O4 166.2(4) . . . . ?
C21 C16 S1 C15 99.1(4) . . . . ?
C17 C16 S1 C15 -84.2(4) . . . . ?
